data_2020210
loop_
_publ_author_name
'Viriyarattanasak, Chotika'
'Shiro, Motoo'
'Munekawa, Shigeru'
'Franks, Felix'
'Ikeda, Satomi'
'Kajiwara, Kazuhito'

_publ_section_title
;
 Dehydration of raffinose pentahydrate: structures of raffinose 5-,
 4.433-, 4.289- and 4.127-hydrate at 93K
;
_journal_coeditor_code SK3602
_journal_issue 11
_journal_name_full 'Acta Crystallographica Section C'
_journal_page_first
;
;
_journal_paper_doi 10.1107/S2053229615017374
_journal_volume 71
_journal_year 2015
_chemical_formula_iupac 'C18 H32 O16 , 4.127H2 O'
_chemical_formula_moiety 'C18 H32 O16, 4.127(H2 O)'
_chemical_formula_sum 'C18 H40.254 O20.127'
_chemical_formula_weight 578.84
_chemical_name_systematic
;<i>O</i>-\a-<i>D</i>-Galactopyranosyl-(1 \\rightarrow 6)-\a-<i>D</i>-glucopyranosyl-(1 \\rightarrow 2)-\b-<i>D</i>-fructofuranose
4.127-hydrate
;
_space_group_IT_number 19
_symmetry_cell_setting orthorhombic
_symmetry_space_group_name_Hall 'P 2ac 2ab'
_symmetry_space_group_name_H-M 'P 21 21 21'
_atom_sites_solution_hydrogens geom
_atom_sites_solution_primary direct
_atom_sites_solution_secondary difmap
_cell_angle_alpha 90.0000
_cell_angle_beta 90.0000
_cell_angle_gamma 90.0000
_cell_formula_units_Z 4
_cell_length_a 8.93444(16)
_cell_length_b 12.3196(2)
_cell_length_c 23.6037(4)
_cell_measurement_reflns_used 13668
_cell_measurement_temperature 93
_cell_measurement_theta_max 68.19
_cell_measurement_theta_min 4.05
_cell_volume 2598.03(8)
_computing_cell_refinement
;
RAPID-AUTO (Rigaku, 1998)
;
_computing_data_collection
;
RAPID-AUTO (Rigaku, 1998)
;
_computing_data_reduction
;
RAPID-AUTO (Rigaku, 1998)
;
_computing_molecular_graphics
;
CrystalStructure (Rigaku, 2010)
and <i>ORTEPII</i> (Johnson, 1976)
;
_computing_publication_material
;
CrystalStructure (Rigaku, 2010)
;
_computing_structure_refinement
;
SHELXL2014 (Sheldrick, 2015)
;
_computing_structure_solution
;
SHELXS2013 (Sheldrick, 2008)
;
_diffrn_ambient_temperature 93
_diffrn_detector_area_resol_mean 10.000
_diffrn_measured_fraction_theta_full 0.999
_diffrn_measured_fraction_theta_max 0.999
_diffrn_measurement_device_type 'Rigaku R-AXIS RAPID'
_diffrn_measurement_method \w
_diffrn_radiation_type 'Cu K\a'
_diffrn_radiation_wavelength 1.54187
_diffrn_reflns_av_R_equivalents 0.0546
_diffrn_reflns_limit_h_max 10
_diffrn_reflns_limit_h_min -10
_diffrn_reflns_limit_k_max 14
_diffrn_reflns_limit_k_min -14
_diffrn_reflns_limit_l_max 28
_diffrn_reflns_limit_l_min -28
_diffrn_reflns_number 30344
_diffrn_reflns_theta_full 67.687
_diffrn_reflns_theta_max 68.219
_diffrn_reflns_theta_min 5.190
_diffrn_standards_number 0
_exptl_absorpt_coefficient_mu 1.200
_exptl_absorpt_correction_T_max 0.919
_exptl_absorpt_correction_T_min 0.702
_exptl_absorpt_correction_type multi-scan
_exptl_absorpt_process_details
;
(ABSCOR; Higashi, 1995)
;
_exptl_crystal_colour colourless
_exptl_crystal_density_diffrn 1.480
_exptl_crystal_density_method 'not measured'
_exptl_crystal_description block
_exptl_crystal_F_000 1237.20
_exptl_crystal_size_max 0.210
_exptl_crystal_size_mid 0.150
_exptl_crystal_size_min 0.070
_refine_diff_density_max 0.19
_refine_diff_density_min -0.24
_refine_ls_abs_structure_details
;
Flack x parameter determined using 1859 quotients [(I^+^) - (I^-^)]/[(I^+^) +
(I^-^)] (Parsons <i>et al.</i>,  2013)
;
_refine_ls_abs_structure_Flack 0.02(5)
_refine_ls_extinction_method none
_refine_ls_goodness_of_fit_ref 1.064
_refine_ls_hydrogen_treatment constr
_refine_ls_number_parameters 362
_refine_ls_number_reflns 4750
_refine_ls_number_restraints 0
_refine_ls_R_factor_all 0.0364
_refine_ls_R_factor_gt 0.0344
_refine_ls_shift/su_max 0.001
_refine_ls_structure_factor_coef Fsqd
_refine_ls_weighting_details 'w = 1/[\s^2^(Fo^2^)+(0.0435P)^2^+0.8903P] where P=(Fo^2^+2Fc^2^)/3'
_refine_ls_weighting_scheme calc
_refine_ls_wR_factor_gt 0.0884
_refine_ls_wR_factor_ref 0.0897
_reflns_number_gt 4509
_reflns_number_total 4752
_reflns_threshold_expression F^2^>2.0\s(F^2^)
_cod_data_source_file sk3602sup1.cif
_cod_data_source_block IV
_cod_original_cell_volume 2598.03(9)
_cod_database_code 2020210
_shelxl_version_number 2.014

loop_
_symmetry_equiv_pos_site_id
_symmetry_equiv_pos_as_xyz
1 +X,+Y,+Z
2 1/2+X,1/2-Y,-Z
3 -X,1/2+Y,1/2-Z
4 1/2-X,-Y,1/2+Z

loop_
_atom_site_type_symbol
_atom_site_label
_atom_site_fract_x
_atom_site_fract_y
_atom_site_fract_z
_atom_site_U_iso_or_equiv
_atom_site_adp_type
_atom_site_calc_flag
_atom_site_occupancy
_atom_site_disorder_assembly
_atom_site_disorder_group
C C1 0.2801(3) 0.3249(2) 0.14146(12) 0.0198(6) Uani d 1 . .
H H1 0.3002 0.2494 0.1278 0.024 Uiso calc 1 . .
C C2 0.3965(3) 0.4020(2) 0.11648(12) 0.0200(6) Uani d 1 . .
H H2 0.3891 0.3969 0.0743 0.024 Uiso calc 1 . .
C C3 0.3617(3) 0.5199(2) 0.13313(11) 0.0195(6) Uani d 1 . .
H H3 0.3763 0.5287 0.1749 0.023 Uiso calc 1 . .
C C4 0.2004(3) 0.5484(2) 0.11817(12) 0.0201(6) Uani d 1 . .
H H4 0.1896 0.5504 0.0760 0.024 Uiso calc 1 . .
C C5 0.0930(3) 0.4654(2) 0.14220(12) 0.0196(6) Uani d 1 . .
H H5 0.0993 0.4681 0.1845 0.024 Uiso calc 1 . .
C C6 -0.0674(3) 0.4837(2) 0.12504(11) 0.0206(6) Uani d 1 . .
H H6A -0.1325 0.4285 0.1430 0.025 Uiso calc 1 . .
H H6B -0.1009 0.5563 0.1377 0.025 Uiso calc 1 . .
C C1' -0.2203(3) 0.5079(2) 0.04490(12) 0.0204(6) Uani d 1 . .
H H1' -0.2988 0.4708 0.0680 0.025 Uiso calc 1 . .
C C2' -0.2349(3) 0.4714(2) -0.01677(12) 0.0206(6) Uani d 1 . .
H H2' -0.3394 0.4878 -0.0293 0.025 Uiso calc 1 . .
C C3' -0.1285(3) 0.5355(2) -0.05497(12) 0.0211(6) Uani d 1 . .
H H3' -0.0230 0.5158 -0.0453 0.025 Uiso calc 1 . .
C C4' -0.1501(3) 0.6577(2) -0.04598(12) 0.0211(6) Uani d 1 . .
H H4' -0.0703 0.6972 -0.0674 0.025 Uiso calc 1 . .
C C5' -0.1326(3) 0.6833(2) 0.01707(12) 0.0210(6) Uani d 1 . .
H H5' -0.0295 0.6627 0.0295 0.025 Uiso calc 1 . .
C C6' -0.1604(4) 0.8017(2) 0.03186(13) 0.0225(6) Uani d 1 . .
H H6'A -0.2568 0.8252 0.0152 0.027 Uiso calc 1 . .
H H6'B -0.1675 0.8095 0.0735 0.027 Uiso calc 1 . .
C C1'' 0.3773(4) 0.2120(2) 0.27342(12) 0.0216(6) Uani d 1 . .
H H1''A 0.4617 0.1884 0.2492 0.026 Uiso calc 1 . .
H H1''B 0.4102 0.2762 0.2953 0.026 Uiso calc 1 . .
C C2'' 0.2450(3) 0.2425(2) 0.23646(12) 0.0200(6) Uani d 1 . .
C C3'' 0.1045(3) 0.2786(2) 0.26851(12) 0.0206(6) Uani d 1 . .
H H3'' 0.0970 0.2370 0.3048 0.025 Uiso calc 1 . .
C C4'' -0.0213(3) 0.2431(2) 0.22878(12) 0.0209(6) Uani d 1 . .
H H4'' -0.0241 0.2945 0.1960 0.025 Uiso calc 1 . .
C C5'' 0.0398(3) 0.1347(2) 0.20774(12) 0.0210(6) Uani d 1 . .
H H5'' 0.0165 0.0770 0.2362 0.025 Uiso calc 1 . .
C C6'' -0.0122(4) 0.0977(2) 0.14988(12) 0.0234(7) Uani d 1 . .
H H6''A -0.1230 0.0995 0.1485 0.028 Uiso calc 1 . .
H H6''B 0.0261 0.1484 0.1208 0.028 Uiso calc 1 . .
O O1 0.2984(2) 0.32896(15) 0.20058(8) 0.0200(4) Uani d 1 . .
O O2 0.5435(2) 0.36981(16) 0.13194(8) 0.0226(4) Uani d 1 . .
H H2O 0.5528 0.3898 0.1682 0.027 Uiso d 1 . .
O O3 0.4580(2) 0.59366(16) 0.10396(8) 0.0227(4) Uani d 1 . .
H H3O 0.5409 0.6061 0.1282 0.027 Uiso d 1 . .
O O4 0.1587(2) 0.65105(16) 0.14086(8) 0.0224(4) Uani d 1 . .
H H4O 0.1722 0.7033 0.1134 0.027 Uiso d 1 . .
O O5 0.1340(2) 0.35743(15) 0.12373(8) 0.0196(4) Uani d 1 . .
O O6 -0.0780(2) 0.47600(15) 0.06452(8) 0.0205(4) Uani d 1 . .
O O2' -0.2128(2) 0.35648(16) -0.02197(9) 0.0237(5) Uani d 1 . .
H H2'O -0.1218 0.3428 -0.0110 0.028 Uiso d 1 . .
O O3' -0.1555(2) 0.51088(16) -0.11316(8) 0.0242(5) Uani d 1 . .
H H3'O -0.1051 0.4467 -0.1225 0.029 Uiso d 1 . .
O O4' -0.2926(2) 0.69259(16) -0.06645(8) 0.0226(5) Uani d 1 . .
H H4'O -0.3723 0.6655 -0.0419 0.027 Uiso d 1 . .
O O5' -0.2398(2) 0.62229(15) 0.04929(8) 0.0205(4) Uani d 1 . .
O O6' -0.0429(2) 0.86956(16) 0.01105(8) 0.0241(4) Uani d 1 . .
H H6'O -0.0542 0.8707 -0.0295 0.029 Uiso d 1 . .
O O1'' 0.3383(2) 0.12694(16) 0.31129(8) 0.0240(4) Uani d 1 . .
H H1''O 0.3377 0.0632 0.2941 0.029 Uiso d 1 . .
O O2'' 0.2013(2) 0.15015(16) 0.20504(8) 0.0210(4) Uani d 1 . .
O O3'' 0.1112(2) 0.39068(16) 0.28071(8) 0.0241(5) Uani d 1 . .
H H3''O 0.0554 0.4092 0.3120 0.029 Uiso d 1 . .
O O4'' -0.1668(2) 0.23872(17) 0.25298(9) 0.0243(5) Uani d 1 . .
H H4''O -0.1630 0.2046 0.2858 0.029 Uiso d 1 . .
O O6'' 0.0387(3) -0.00996(16) 0.13734(8) 0.0251(5) Uani d 1 . .
H H6''O 0.1446 -0.0059 0.1268 0.030 Uiso d 1 . .
O O1W 0.793(4) 0.085(2) 0.0359(14) 0.089(12) Uani d 0.127(8) A 1
H H1WA 0.8646 0.1390 0.0319 0.106 Uiso d 0.127(8) A 1
H H1WB 0.8506 0.0230 0.0349 0.106 Uiso d 0.127(8) A 1
O O2W 0.5820(2) 0.14541(17) 0.11764(9) 0.0278(5) Uani d 1 . .
H H2WA 0.5799 0.2228 0.1236 0.033 Uiso d 1 . .
H H2WB 0.6054 0.1517 0.0782 0.033 Uiso d 1 . .
O O3W 0.6459(2) 0.42167(17) 0.23703(9) 0.0266(5) Uani d 1 . .
H H3WA 0.5693 0.4347 0.2628 0.032 Uiso d 1 . .
H H3WB 0.7036 0.3670 0.2544 0.032 Uiso d 1 . .
O O4W 0.022(3) 0.255(2) 0.0229(14) 0.074(10) Uani d 0.127(8) A 1
H H4WA 0.0511 0.3030 0.0530 0.089 Uiso d 0.127(8) A 1
H H4WB 0.1111 0.2210 0.0180 0.089 Uiso d 0.127(8) A 1
O O5W 0.6047(3) 0.00019(18) 0.21153(10) 0.0338(5) Uani d 1 . .
H H5WA 0.6215 0.0459 0.1818 0.041 Uiso d 1 . .
H H5WB 0.7031 -0.0342 0.2135 0.041 Uiso d 1 . .
O O6W 0.0900(3) 0.3109(2) 0.00179(10) 0.0247(8) Uani d 0.873(8) A 2
H H6WA 0.1471 0.2409 0.0029 0.030 Uiso d 0.873(8) A 2
H H6WB 0.0817 0.3430 0.0379 0.030 Uiso d 0.873(8) A 2

loop_
_atom_site_aniso_label
_atom_site_aniso_U_11
_atom_site_aniso_U_22
_atom_site_aniso_U_33
_atom_site_aniso_U_12
_atom_site_aniso_U_13
_atom_site_aniso_U_23
C1 0.0192(15) 0.0176(13) 0.0224(14) 0.0019(12) -0.0006(11) 0.0003(11)
C2 0.0175(15) 0.0210(14) 0.0216(13) -0.0002(12) -0.0012(11) 0.0017(11)
C3 0.0218(16) 0.0181(13) 0.0184(13) 0.0001(12) 0.0010(11) 0.0016(11)
C4 0.0231(16) 0.0163(13) 0.0209(13) 0.0004(12) -0.0010(11) -0.0004(11)
C5 0.0235(16) 0.0162(13) 0.0192(13) 0.0028(12) 0.0002(11) 0.0000(11)
C6 0.0207(16) 0.0206(14) 0.0205(14) 0.0005(12) 0.0015(11) -0.0003(11)
C1' 0.0190(15) 0.0156(13) 0.0266(15) 0.0000(12) -0.0002(12) 0.0029(11)
C2' 0.0183(15) 0.0165(14) 0.0269(14) 0.0006(11) -0.0026(12) 0.0003(12)
C3' 0.0188(16) 0.0195(14) 0.0249(14) 0.0020(12) -0.0034(12) 0.0001(12)
C4' 0.0185(15) 0.0200(14) 0.0247(14) 0.0003(12) -0.0014(12) 0.0029(12)
C5' 0.0200(16) 0.0181(14) 0.0250(15) -0.0008(12) 0.0015(12) 0.0012(11)
C6' 0.0229(16) 0.0199(14) 0.0248(14) 0.0012(12) 0.0020(12) 0.0015(11)
C1'' 0.0236(17) 0.0182(13) 0.0230(14) -0.0012(12) -0.0002(12) 0.0004(11)
C2'' 0.0219(16) 0.0149(13) 0.0232(14) -0.0028(12) 0.0003(12) -0.0001(11)
C3'' 0.0236(16) 0.0158(13) 0.0225(14) 0.0011(12) 0.0013(12) 0.0027(11)
C4'' 0.0179(15) 0.0214(14) 0.0235(14) -0.0002(12) 0.0026(12) 0.0031(12)
C5'' 0.0176(15) 0.0200(14) 0.0255(14) -0.0013(12) 0.0015(12) 0.0031(12)
C6'' 0.0262(17) 0.0166(14) 0.0274(15) -0.0009(13) -0.0003(12) -0.0002(12)
O1 0.0225(11) 0.0160(9) 0.0215(10) -0.0010(8) -0.0012(8) 0.0013(8)
O2 0.0191(11) 0.0219(10) 0.0268(10) 0.0010(9) 0.0000(8) -0.0006(8)
O3 0.0204(11) 0.0211(10) 0.0266(10) -0.0044(9) -0.0007(9) 0.0045(8)
O4 0.0272(11) 0.0149(9) 0.0250(10) 0.0016(9) 0.0031(9) -0.0001(8)
O5 0.0179(10) 0.0164(9) 0.0246(10) -0.0004(8) -0.0020(8) 0.0008(8)
O6 0.0180(11) 0.0215(10) 0.0219(10) 0.0015(8) -0.0014(8) 0.0006(8)
O2' 0.0240(11) 0.0156(10) 0.0313(11) -0.0016(9) -0.0029(9) -0.0007(8)
O3' 0.0270(12) 0.0221(10) 0.0234(10) 0.0029(9) 0.0007(9) -0.0018(8)
O4' 0.0228(11) 0.0198(10) 0.0252(10) 0.0008(8) -0.0011(8) 0.0035(8)
O5' 0.0199(11) 0.0179(10) 0.0236(10) -0.0003(8) 0.0020(8) 0.0014(8)
O6' 0.0247(11) 0.0224(10) 0.0252(10) -0.0055(9) -0.0013(9) 0.0011(8)
O1'' 0.0282(12) 0.0195(10) 0.0244(10) 0.0022(9) -0.0007(9) 0.0010(8)
O2'' 0.0205(11) 0.0166(9) 0.0260(10) -0.0017(8) 0.0009(8) -0.0017(8)
O3'' 0.0275(12) 0.0174(10) 0.0273(11) 0.0006(9) 0.0046(9) -0.0029(8)
O4'' 0.0207(11) 0.0241(10) 0.0280(11) 0.0009(9) 0.0031(9) 0.0045(9)
O6'' 0.0249(11) 0.0217(10) 0.0287(11) -0.0029(9) 0.0041(9) -0.0042(8)
O1W 0.11(3) 0.039(14) 0.12(3) -0.007(16) 0.00(2) 0.012(15)
O2W 0.0327(13) 0.0215(10) 0.0291(11) -0.0008(10) -0.0002(9) 0.0006(9)
O3W 0.0265(12) 0.0244(11) 0.0289(11) 0.0002(9) 0.0008(9) 0.0005(9)
O4W 0.056(18) 0.058(17) 0.11(2) -0.011(15) 0.007(16) -0.019(18)
O5W 0.0280(12) 0.0317(12) 0.0416(13) 0.0025(10) 0.0019(10) 0.0113(10)
O6W 0.0293(16) 0.0223(14) 0.0224(13) 0.0097(12) -0.0023(10) -0.0018(10)

loop_
_atom_type_symbol
_atom_type_description
_atom_type_scat_dispersion_real
_atom_type_scat_dispersion_imag
_atom_type_scat_source
C C 0.0181 0.0091
;
International Tables for Crystallography
(1992, Vol. C, Tables 4.2.6.8 and 6.1.1.4)
;
H H 0.0000 0.0000
;
International Tables for Crystallography
(1992, Vol. C, Table 6.1.1.4)
;
O O 0.0492 0.0322
;
International Tables for Crystallography
(1992, Vol. C, Tables 4.2.6.8 and 6.1.1.4)
;

loop_
_geom_angle_atom_site_label_1
_geom_angle_atom_site_label_2
_geom_angle_atom_site_label_3
_geom_angle
_geom_angle_publ_flag
C2 C1 O1 106.3(2) no
C2 C1 O5 109.6(2) no
O1 C1 O5 112.8(2) no
C1 C2 C3 110.6(2) no
C1 C2 O2 110.9(2) no
C3 C2 O2 112.7(2) no
C2 C3 C4 110.5(2) no
C2 C3 O3 110.9(2) no
C4 C3 O3 108.1(2) no
C3 C4 C5 110.9(2) no
C3 C4 O4 111.4(2) no
C5 C4 O4 107.1(2) no
C4 C5 C6 113.7(2) no
C4 C5 O5 110.4(2) no
C6 C5 O5 107.3(2) no
C5 C6 O6 108.7(2) no
C2' C1' O6 107.9(2) no
C2' C1' O5' 110.5(2) no
O6 C1' O5' 111.3(2) no
C1' C2' C3' 110.9(2) no
C1' C2' O2' 111.1(2) no
C3' C2' O2' 112.0(2) no
C2' C3' C4' 110.3(2) no
C2' C3' O3' 110.7(2) no
C4' C3' O3' 108.7(2) no
C3' C4' C5' 109.0(2) no
C3' C4' O4' 111.2(2) no
C5' C4' O4' 111.0(2) no
C4' C5' C6' 113.9(2) no
C4' C5' O5' 109.8(2) no
C6' C5' O5' 105.8(2) no
C5' C6' O6' 111.3(3) no
C2'' C1'' O1'' 110.7(2) no
C1'' C2'' C3'' 115.3(2) no
C1'' C2'' O1 105.3(2) no
C1'' C2'' O2'' 108.5(2) no
C3'' C2'' O1 110.3(2) no
C3'' C2'' O2'' 105.4(2) no
O1 C2'' O2'' 112.2(2) no
C2'' C3'' C4'' 102.5(2) no
C2'' C3'' O3'' 110.5(2) no
C4'' C3'' O3'' 115.9(2) no
C3'' C4'' C5'' 100.8(2) no
C3'' C4'' O4'' 115.9(2) no
C5'' C4'' O4'' 115.2(2) no
C4'' C5'' C6'' 116.6(2) no
C4'' C5'' O2'' 104.7(2) no
C6'' C5'' O2'' 107.7(2) no
C5'' C6'' O6'' 111.6(2) no
C1 O1 C2'' 121.2(2) no
C1 O5 C5 113.6(2) no
C6 O6 C1' 111.6(2) no
C1' O5' C5' 113.5(2) no
C2'' O2'' C5'' 110.9(2) no
H1 C1 C2 109 no
H1 C1 O1 109 no
H1 C1 O5 109 no
C1 C2 H2 107 no
H2 C2 C3 107 no
H2 C2 O2 107 no
C2 C3 H3 109 no
H3 C3 C4 109 no
H3 C3 O3 109 no
C3 C4 H4 109 no
H4 C4 C5 109 no
H4 C4 O4 109 no
C4 C5 H5 108 no
H5 C5 C6 108 no
H5 C5 O5 108 no
C5 C6 H6A 110 no
C5 C6 H6B 110 no
H6A C6 H6B 108 no
H6A C6 O6 110 no
H6B C6 O6 110 no
H1' C1' C2' 109 no
H1' C1' O6 109 no
H1' C1' O5' 109 no
C1' C2' H2' 108 no
H2' C2' C3' 108 no
H2' C2' O2' 108 no
C2' C3' H3' 109 no
H3' C3' C4' 109 no
H3' C3' O3' 109 no
C3' C4' H4' 109 no
H4' C4' C5' 109 no
H4' C4' O4' 109 no
C4' C5' H5' 109 no
H5' C5' C6' 109 no
H5' C5' O5' 109 no
C5' C6' H6'A 109 no
C5' C6' H6'B 109 no
H6'A C6' H6'B 108 no
H6'A C6' O6' 109 no
H6'B C6' O6' 109 no
H1''A C1'' H1''B 108 no
H1''A C1'' C2'' 110 no
H1''A C1'' O1'' 109 no
H1''B C1'' C2'' 110 no
H1''B C1'' O1'' 110 no
C2'' C3'' H3'' 109 no
H3'' C3'' C4'' 109 no
H3'' C3'' O3'' 109 no
C3'' C4'' H4'' 108 no
H4'' C4'' C5'' 108 no
H4'' C4'' O4'' 108 no
C4'' C5'' H5'' 109 no
H5'' C5'' C6'' 109 no
H5'' C5'' O2'' 109 no
C5'' C6'' H6''A 109 no
C5'' C6'' H6''B 109 no
H6''A C6'' H6''B 108 no
H6''A C6'' O6'' 109 no
H6''B C6'' O6'' 109 no
C2 O2 H2O 104 no
C3 O3 H3O 106 no
C4 O4 H4O 108 no
C2' O2' H2'O 107 no
C3' O3' H3'O 109 no
C4' O4' H4'O 110 no
C6' O6' H6'O 106 no
C1'' O1'' H1''O 112 no
C3'' O3'' H3''O 113 no
C4'' O4'' H4''O 110 no
C6'' O6'' H6''O 108 no
H1WA O1W H1WB 102 no
H2WA O2W H2WB 94 no
H3WA O3W H3WB 104 no
H4WA O4W H4WB 98 no
H5WA O5W H5WB 99 no
H6WA O6W H6WB 112 no

loop_
_geom_bond_atom_site_label_1
_geom_bond_atom_site_label_2
_geom_bond_distance
_geom_bond_publ_flag
C1 C2 1.527(4) no
C1 O1 1.406(3) no
C1 O5 1.428(4) no
C2 C3 1.537(4) no
C2 O2 1.419(4) no
C3 C4 1.524(4) no
C3 O3 1.428(3) no
C4 C5 1.513(4) no
C4 O4 1.423(3) no
C5 C6 1.506(4) no
C5 O5 1.447(3) no
C6 O6 1.435(3) no
C1' C2' 1.529(4) no
C1' O6 1.409(4) no
C1' O5' 1.424(3) no
C2' C3' 1.530(4) no
C2' O2' 1.435(3) no
C3' C4' 1.532(4) no
C3' O3' 1.427(3) no
C4' C5' 1.529(4) no
C4' O4' 1.428(4) no
C5' C6' 1.519(4) no
C5' O5' 1.436(4) no
C6' O6' 1.429(4) no
C1'' C2'' 1.516(4) no
C1'' O1'' 1.421(3) no
C2'' C3'' 1.532(4) no
C2'' O1 1.442(3) no
C2'' O2'' 1.413(3) no
C3'' C4'' 1.528(4) no
C3'' O3'' 1.412(3) no
C4'' C5'' 1.525(4) no
C4'' O4'' 1.421(4) no
C5'' C6'' 1.513(4) no
C5'' O2'' 1.457(4) no
C6'' O6'' 1.434(4) no
C1 H1 1.00 no
C2 H2 1.00 no
C3 H3 1.00 no
C4 H4 1.00 no
C5 H5 1.00 no
C6 H6A 0.99 no
C6 H6B 0.99 no
C1' H1' 1.00 no
C2' H2' 1.00 no
C3' H3' 1.00 no
C4' H4' 1.00 no
C5' H5' 1.00 no
C6' H6'A 0.99 no
C6' H6'B 0.99 no
C1'' H1''A 0.99 no
C1'' H1''B 0.99 no
C3'' H3'' 1.00 no
C4'' H4'' 1.00 no
C5'' H5'' 1.00 no
C6'' H6''A 0.99 no
C6'' H6''B 0.99 no
O2 H2O 0.90 no
O3 H3O 0.95 no
O4 H4O 0.92 no
O2' H2'O 0.87 no
O3' H3'O 0.94 no
O4' H4'O 0.98 no
O6' H6'O 0.96 no
O1'' H1''O 0.88 no
O3'' H3''O 0.92 no
O4'' H4''O 0.88 no
O6'' H6''O 0.98 no
O1W H1WA 0.92 no
O1W H1WB 0.92 no
O2W H2WA 0.96 no
O2W H2WB 0.96 no
O3W H3WA 0.93 no
O3W H3WB 0.94 no
O4W H4WA 0.96 no
O4W H4WB 0.91 no
O5W H5WA 0.91 no
O5W H5WB 0.98 no
O6W H6WA 1.00 no
O6W H6WB 0.94 no

loop_
_geom_hbond_atom_site_label_D
_geom_hbond_atom_site_label_H
_geom_hbond_atom_site_label_A
_geom_hbond_site_symmetry_A
_geom_hbond_distance_DH
_geom_hbond_distance_HA
_geom_hbond_distance_DA
_geom_hbond_angle_DHA
_geom_hbond_publ_flag
O2 H2O O3W . 0.90 1.87 2.720(3) 159 no
O3 H3O O1'' 3_655 0.95 1.81 2.735(3) 165 no
O4 H4O O4' 2_565 0.92 1.72 2.643(3) 175 no
O2' H2'O O4W . 0.87 1.86 2.66(3) 152 no
O2' H2'O O6W . 0.87 1.96 2.819(4) 172 no
O3' H3'O O2W 2_455 0.94 2.02 2.867(3) 149 no
O4' H4'O O6' 2_465 0.98 1.74 2.701(3) 166 no
O6' H6'O O3 2_465 0.96 1.82 2.752(3) 164 no
O1'' H1''O O3W 3_645 0.88 1.90 2.778(3) 174 no
O3'' H3''O O6'' 3_555 0.92 1.77 2.652(3) 160 no
O4'' H4''O O4 3_545 0.88 1.85 2.730(3) 172 no
O6'' H6''O O3' 2_555 0.98 1.82 2.791(3) 170 no
O1W H1WA O4W 1_655 0.92 2.02 2.94(4) 180 no
O1W H1WB O6' 1_645 0.92 2.19 3.09(3) 165 no
O2W H2WA O2 . 0.96 1.85 2.806(3) 171 no
O2W H2WB O1W . 0.96 2.12 2.80(3) 127 no
O2W H2WB O6W 2_555 0.96 1.95 2.871(3) 161 no
O3W H3WA O5W 3_655 0.93 1.85 2.725(3) 155 no
O3W H3WB O4'' 1_655 0.94 1.96 2.832(3) 153 no
O4W H4WA O5 . 0.96 1.95 2.87(3) 162 no
O4W H4WA O6 . 0.96 2.44 3.02(3) 119 no
O4W H4WB O2' 2_555 0.91 1.84 2.74(3) 169 no
O5W H5WA O2W . 0.91 1.98 2.855(3) 160 no
O5W H5WB O3'' 3_645 0.98 1.91 2.880(3) 176 no
O6W H6WA O2' 2_555 1.002 1.791 2.754(3) 159.9 no
O6W H6WB O5 . 0.94 2.09 2.961(3) 154 no
O6W H6WB O6 . 0.94 2.26 2.929(3) 127 no

loop_
_geom_torsion_atom_site_label_1
_geom_torsion_atom_site_label_2
_geom_torsion_atom_site_label_3
_geom_torsion_atom_site_label_4
_geom_torsion
_geom_torsion_publ_flag
C2 C1 O1 C2'' -158.89(19) no
O1 C1 C2 C3 -66.2(3) no
O1 C1 C2 O2 59.6(3) no
C2 C1 O5 C5 -61.1(3) no
O5 C1 C2 C3 56.0(3) no
O5 C1 C2 O2 -178.23(19) no
O1 C1 O5 C5 57.2(3) no
O5 C1 O1 C2'' 81.0(3) no
C1 C2 C3 C4 -52.5(3) no
C1 C2 C3 O3 -172.3(2) no
O2 C2 C3 C4 -177.28(18) no
O2 C2 C3 O3 62.9(3) no
C2 C3 C4 C5 51.9(3) no
C2 C3 C4 O4 171.1(2) no
O3 C3 C4 C5 173.41(18) no
O3 C3 C4 O4 -67.4(3) no
C3 C4 C5 C6 -175.35(19) no
C3 C4 C5 O5 -54.8(3) no
O4 C4 C5 C6 62.9(3) no
O4 C4 C5 O5 -176.51(19) no
C4 C5 C6 O6 61.4(3) no
C4 C5 O5 C1 60.7(3) no
C6 C5 O5 C1 -174.90(17) no
O5 C5 C6 O6 -60.9(3) no
C5 C6 O6 C1' -171.33(18) no
C2' C1' O6 C6 -166.35(18) no
O6 C1' C2' C3' -68.0(3) no
O6 C1' C2' O2' 57.1(3) no
C2' C1' O5' C5' -59.8(3) no
O5' C1' C2' C3' 53.8(3) no
O5' C1' C2' O2' 179.0(2) no
O6 C1' O5' C5' 60.1(3) no
O5' C1' O6 C6 72.3(2) no
C1' C2' C3' C4' -52.5(3) no
C1' C2' C3' O3' -172.8(2) no
O2' C2' C3' C4' -177.1(2) no
O2' C2' C3' O3' 62.5(3) no
C2' C3' C4' C5' 54.4(3) no
C2' C3' C4' O4' -68.2(3) no
O3' C3' C4' C5' 175.9(2) no
O3' C3' C4' O4' 53.3(3) no
C3' C4' C5' C6' -176.7(2) no
C3' C4' C5' O5' -58.3(3) no
O4' C4' C5' C6' -54.0(3) no
O4' C4' C5' O5' 64.4(3) no
C4' C5' C6' O6' -70.4(3) no
C4' C5' O5' C1' 62.6(3) no
C6' C5' O5' C1' -174.12(19) no
O5' C5' C6' O6' 168.9(2) no
O1'' C1'' C2'' C3'' 58.0(3) no
O1'' C1'' C2'' O1 179.73(19) no
O1'' C1'' C2'' O2'' -60.0(3) no
C1'' C2'' C3'' C4'' -149.8(2) no
C1'' C2'' C3'' O3'' 86.1(3) no
C1'' C2'' O1 C1 128.8(2) no
C1'' C2'' O2'' C5'' 132.7(2) no
C3'' C2'' O1 C1 -106.3(2) no
O1 C2'' C3'' C4'' 91.2(2) no
O1 C2'' C3'' O3'' -32.9(3) no
C3'' C2'' O2'' C5'' 8.7(3) no
O2'' C2'' C3'' C4'' -30.1(2) no
O2'' C2'' C3'' O3'' -154.2(2) no
O1 C2'' O2'' C5'' -111.4(2) no
O2'' C2'' O1 C1 10.9(3) no
C2'' C3'' C4'' C5'' 38.7(2) no
C2'' C3'' C4'' O4'' 163.7(2) no
O3'' C3'' C4'' C5'' 159.1(2) no
O3'' C3'' C4'' O4'' -75.9(3) no
C3'' C4'' C5'' C6'' -153.0(2) no
C3'' C4'' C5'' O2'' -34.1(2) no
O4'' C4'' C5'' C6'' 81.5(3) no
O4'' C4'' C5'' O2'' -159.6(2) no
C4'' C5'' C6'' O6'' -173.5(2) no
C4'' C5'' O2'' C2'' 16.4(2) no
C6'' C5'' O2'' C2'' 141.11(19) no
O2'' C5'' C6'' O6'' 69.2(3) no

_cod_database_fobs_code 2020210
